data_4063030
_journal_name_full Organometallics
_journal_paper_doi 10.1021/om049835z
_journal_year 2004
_chemical_formula_sum 'C23 H34 Cl2 N2 Zr'
_chemical_formula_weight 500.64
_space_group_IT_number 14
_symmetry_cell_setting monoclinic
_symmetry_space_group_name_Hall '-P 2yn'
_symmetry_space_group_name_H-M 'P 1 21/n 1'
_cell_angle_alpha 90.00
_cell_angle_beta 102.6380(10)
_cell_angle_gamma 90.00
_cell_formula_units_Z 4
_cell_length_a 12.9186(4)
_cell_length_b 14.0189(4)
_cell_length_c 13.7982(4)
_cell_measurement_temperature 193(2)
_cell_volume 2438.37(12)
_diffrn_ambient_temperature 193(2)
_exptl_crystal_density_diffrn 1.364
_cod_depositor_comments
;
The following automatic conversions were performed:
'_symmetry_cell_setting' value 'Monoclinic' changed to 'monoclinic'
according to '/home/saulius/struct/CIF-dictionaries/cif_core.dic'
dictionary named 'cif_core.dic' version 2.4.1 from 2010-06-29.

Automatic conversion script
Id: cif_fix_enum 1527 2010-12-29 10:47:43Z saulius 
;
_cod_original_sg_symbol_H-M 'P 21/n'
_cod_database_code 4063030

loop_
_symmetry_equiv_pos_as_xyz
'x, y, z'
'-x+1/2, y+1/2, -z+1/2'
'-x, -y, -z'
'x-1/2, -y-1/2, z-1/2'

loop_
_atom_site_label
_atom_site_type_symbol
_atom_site_fract_x
_atom_site_fract_y
_atom_site_fract_z
_atom_site_U_iso_or_equiv
_atom_site_adp_type
_atom_site_occupancy
_atom_site_symmetry_multiplicity
_atom_site_calc_flag
_atom_site_refinement_flags
_atom_site_disorder_assembly
_atom_site_disorder_group
Zr1 Zr 0.182625(19) 0.205031(19) -0.071984(19) 0.03339(11) Uani 1 1 d . . .
Cl1 Cl 0.02461(6) 0.28669(7) -0.16443(6) 0.0584(2) Uani 1 1 d . . .
Cl2 Cl 0.14411(7) 0.07211(7) -0.18753(7) 0.0622(2) Uani 1 1 d . . .
N1 N 0.20887(18) 0.10854(17) 0.06288(17) 0.0396(5) Uani 1 1 d . . .
N2 N 0.13202(19) 0.24943(17) 0.06155(17) 0.0393(5) Uani 1 1 d . . .
CT1 C 0.32676(10) 0.28467(10) -0.08343(10) 0.000 Uiso 0.00 1 d P . .
C1 C 0.3311(2) 0.3217(2) -0.0036(2) 0.0428(7) Uani 1 1 d . . .
C2 C 0.3808(2) 0.2354(2) -0.0213(2) 0.0391(6) Uani 1 1 d . . .
C3 C 0.3560(2) 0.2167(2) -0.1241(2) 0.0385(6) Uani 1 1 d . . .
C4 C 0.2900(2) 0.2919(2) -0.1711(2) 0.0409(7) Uani 1 1 d . . .
C5 C 0.2759(2) 0.3577(2) -0.0970(2) 0.0447(7) Uani 1 1 d . . .
C6 C 0.3472(3) 0.3707(3) 0.0949(3) 0.0623(10) Uani 1 1 d . . .
H6A H 0.3401 0.3243 0.1461 0.089(15) Uiso 1 1 calc R . .
H6B H 0.2939 0.4210 0.0917 0.16(2) Uiso 1 1 calc R . .
H6C H 0.4183 0.3990 0.1113 0.071(11) Uiso 1 1 calc R . .
C7 C 0.4608(2) 0.1847(3) 0.0567(3) 0.0554(9) Uani 1 1 d . . .
H7A H 0.4316 0.1751 0.1158 0.072(12) Uiso 1 1 calc R . .
H7B H 0.5255 0.2232 0.0743 0.065(11) Uiso 1 1 calc R . .
H7C H 0.4775 0.1227 0.0311 0.079(13) Uiso 1 1 calc R . .
C8 C 0.4020(3) 0.1384(3) -0.1760(3) 0.0546(8) Uani 1 1 d . . .
H8A H 0.4730 0.1569 -0.1834 0.093(14) Uiso 1 1 calc R . .
H8B H 0.3562 0.1275 -0.2417 0.077(12) Uiso 1 1 calc R . .
H8C H 0.4067 0.0797 -0.1366 0.060(10) Uiso 1 1 calc R . .
C9 C 0.2492(3) 0.3038(3) -0.2821(2) 0.0571(9) Uani 1 1 d . . .
H9A H 0.1833 0.3409 -0.2947 0.101(15) Uiso 1 1 calc R . .
H9B H 0.2356 0.2409 -0.3133 0.034(8) Uiso 1 1 calc R . .
H9C H 0.3024 0.3375 -0.3102 0.074(11) Uiso 1 1 calc R . .
C10 C 0.2209(3) 0.4518(3) -0.1140(3) 0.0694(11) Uani 1 1 d . . .
H10A H 0.2708 0.5004 -0.1269 0.104(16) Uiso 1 1 calc R . .
H10B H 0.1949 0.4697 -0.0549 0.20(3) Uiso 1 1 calc R . .
H10C H 0.1610 0.4473 -0.1712 0.106(16) Uiso 1 1 calc R . .
C11 C 0.1610(2) 0.1695(2) 0.1128(2) 0.0352(6) Uani 1 1 d . . .
C12 C 0.1411(2) 0.1580(2) 0.2160(2) 0.0365(6) Uani 1 1 d . . .
C13 C 0.0487(2) 0.1174(2) 0.2310(2) 0.0391(6) Uani 1 1 d . . .
H13 H -0.0027 0.0945 0.1758 0.039(8) Uiso 1 1 calc R . .
C14 C 0.0302(2) 0.1095(2) 0.3258(2) 0.0469(7) Uani 1 1 d . . .
H14 H -0.0329 0.0800 0.3357 0.064(11) Uiso 1 1 calc R . .
C15 C 0.1036(3) 0.1445(2) 0.4058(2) 0.0525(8) Uani 1 1 d . . .
H15 H 0.0910 0.1395 0.4708 0.055(9) Uiso 1 1 calc R . .
C16 C 0.1948(3) 0.1865(2) 0.3915(2) 0.0535(8) Uani 1 1 d . . .
H16 H 0.2448 0.2111 0.4467 0.064(11) Uiso 1 1 calc R . .
C17 C 0.2147(3) 0.1933(2) 0.2965(2) 0.0474(7) Uani 1 1 d . . .
H17 H 0.2783 0.2220 0.2870 0.048(9) Uiso 1 1 calc R . .
C18 C 0.2369(3) 0.0080(2) 0.0923(3) 0.0511(8) Uani 1 1 d . . .
C19 C 0.3075(3) -0.0302(3) 0.0243(3) 0.0672(10) Uani 1 1 d . . .
H19A H 0.2721 -0.0197 -0.0453 0.081(13) Uiso 1 1 calc R . .
H19B H 0.3195 -0.0987 0.0361 0.075(12) Uiso 1 1 calc R . .
H19C H 0.3757 0.0033 0.0389 0.120(19) Uiso 1 1 calc R . .
C20 C 0.1374(3) -0.0533(2) 0.0764(4) 0.0740(12) Uani 1 1 d . . .
H20A H 0.0942 -0.0340 0.1232 0.104(16) Uiso 1 1 calc R . .
H20B H 0.1576 -0.1205 0.0875 0.073(11) Uiso 1 1 calc R . .
H20C H 0.0964 -0.0451 0.0082 0.17(3) Uiso 1 1 calc R . .
C21 C 0.2992(4) -0.0018(3) 0.1983(3) 0.0773(13) Uani 1 1 d . . .
H21A H 0.3580 0.0439 0.2104 0.103(17) Uiso 1 1 calc R . .
H21B H 0.3273 -0.0668 0.2091 0.078(12) Uiso 1 1 calc R . .
H21C H 0.2525 0.0112 0.2440 0.109(17) Uiso 1 1 calc R . .
C22 C 0.0764(3) 0.3283(2) 0.0987(3) 0.0536(8) Uani 1 1 d . . .
H22A H 0.0984 0.3893 0.0731 0.051(9) Uiso 1 1 calc R . .
H22B H 0.0980 0.3300 0.1721 0.062(10) Uiso 1 1 calc R . .
C23 C -0.0421(3) 0.3198(3) 0.0686(3) 0.0751(12) Uani 1 1 d . . .
H23A H -0.0636 0.3127 -0.0037 0.090(14) Uiso 1 1 calc R . .
H23B H -0.0749 0.3772 0.0891 0.093(14) Uiso 1 1 calc R . .
H23C H -0.0653 0.2638 0.1008 0.112(18) Uiso 1 1 calc R . .

loop_
_atom_site_aniso_label
_atom_site_aniso_U_11
_atom_site_aniso_U_22
_atom_site_aniso_U_33
_atom_site_aniso_U_23
_atom_site_aniso_U_13
_atom_site_aniso_U_12
Zr1 0.02984(15) 0.03706(17) 0.03322(16) -0.00109(11) 0.00678(11) -0.00214(10)
Cl1 0.0380(4) 0.0875(7) 0.0468(5) 0.0108(4) 0.0031(3) 0.0111(4)
Cl2 0.0671(5) 0.0606(5) 0.0618(5) -0.0235(4) 0.0209(4) -0.0205(4)
N1 0.0408(13) 0.0388(13) 0.0419(13) 0.0087(10) 0.0148(10) 0.0054(10)
N2 0.0437(13) 0.0359(13) 0.0395(13) 0.0011(11) 0.0116(10) 0.0069(11)
C1 0.0383(16) 0.0456(17) 0.0448(17) -0.0074(13) 0.0095(13) -0.0120(13)
C2 0.0307(14) 0.0470(16) 0.0391(15) 0.0020(13) 0.0066(12) -0.0067(12)
C3 0.0275(13) 0.0492(17) 0.0388(15) 0.0007(12) 0.0077(11) -0.0049(11)
C4 0.0317(14) 0.0536(18) 0.0367(15) 0.0092(13) 0.0061(12) -0.0079(12)
C5 0.0399(16) 0.0421(16) 0.0524(18) 0.0048(14) 0.0110(13) -0.0045(12)
C6 0.065(2) 0.064(2) 0.058(2) -0.0212(19) 0.0132(17) -0.022(2)
C7 0.0376(17) 0.074(3) 0.049(2) 0.0118(17) -0.0018(14) -0.0039(16)
C8 0.0465(18) 0.064(2) 0.057(2) -0.0091(18) 0.0193(16) 0.0014(16)
C9 0.0477(19) 0.085(3) 0.0373(17) 0.0127(17) 0.0065(15) -0.0044(18)
C10 0.071(3) 0.045(2) 0.093(3) 0.014(2) 0.019(2) 0.0016(18)
C11 0.0308(13) 0.0378(14) 0.0372(15) -0.0007(12) 0.0076(11) -0.0041(11)
C12 0.0381(14) 0.0364(15) 0.0360(15) 0.0031(12) 0.0100(11) 0.0021(11)
C13 0.0356(14) 0.0382(15) 0.0431(16) -0.0004(12) 0.0080(12) 0.0018(12)
C14 0.0442(17) 0.0464(18) 0.0545(19) 0.0087(14) 0.0209(15) 0.0067(13)
C15 0.069(2) 0.0522(19) 0.0403(17) 0.0067(14) 0.0208(16) 0.0138(16)
C16 0.061(2) 0.060(2) 0.0355(16) -0.0024(15) 0.0016(15) -0.0012(16)
C17 0.0428(17) 0.0536(19) 0.0443(17) -0.0016(14) 0.0066(13) -0.0082(14)
C18 0.0538(19) 0.0431(18) 0.061(2) 0.0119(15) 0.0230(16) 0.0122(14)
C19 0.080(3) 0.048(2) 0.081(3) 0.0033(19) 0.034(2) 0.0203(19)
C20 0.077(3) 0.037(2) 0.118(4) -0.001(2) 0.043(3) 0.0014(17)
C21 0.096(3) 0.066(3) 0.069(3) 0.020(2) 0.017(2) 0.034(3)
C22 0.072(2) 0.0422(18) 0.049(2) -0.0025(15) 0.0184(17) 0.0128(16)
C23 0.068(3) 0.098(3) 0.062(3) 0.001(2) 0.020(2) 0.037(2)

loop_
_geom_bond_atom_site_label_1
_geom_bond_atom_site_label_2
_geom_bond_distance
_geom_bond_site_symmetry_2
_geom_bond_publ_flag
Zr1 N2 2.176(2) . ?
Zr1 CT1 2.2062(12) . ?
Zr1 N1 2.265(2) . ?
Zr1 Cl2 2.4319(8) . ?
Zr1 Cl1 2.4424(8) . ?
Zr1 C4 2.471(3) . ?
Zr1 C3 2.503(3) . ?
Zr1 C5 2.517(3) . ?
Zr1 C2 2.538(3) . ?
Zr1 C1 2.539(3) . ?
N1 C11 1.331(4) . ?
N1 C18 1.489(4) . ?
N2 C11 1.334(4) . ?
N2 C22 1.470(4) . ?
CT1 C2 1.199(3) . ?
CT1 C4 1.203(3) . ?
CT1 C3 1.207(3) . ?
CT1 C1 1.208(3) . ?
CT1 C5 1.209(3) . ?
C1 C2 1.416(4) . ?
C1 C5 1.423(4) . ?
C1 C6 1.496(4) . ?
C2 C3 1.409(4) . ?
C2 C7 1.498(4) . ?
C3 C4 1.419(4) . ?
C3 C8 1.502(4) . ?
C4 C5 1.417(4) . ?
C4 C9 1.517(4) . ?
C5 C10 1.493(5) . ?
C6 H6A 0.9800 . ?
C6 H6B 0.9800 . ?
C6 H6C 0.9800 . ?
C7 H7A 0.9800 . ?
C7 H7B 0.9800 . ?
C7 H7C 0.9800 . ?
C8 H8A 0.9800 . ?
C8 H8B 0.9800 . ?
C8 H8C 0.9800 . ?
C9 H9A 0.9800 . ?
C9 H9B 0.9800 . ?
C9 H9C 0.9800 . ?
C10 H10A 0.9800 . ?
C10 H10B 0.9800 . ?
C10 H10C 0.9800 . ?
C11 C12 1.510(4) . ?
C12 C13 1.379(4) . ?
C12 C17 1.387(4) . ?
C13 C14 1.386(4) . ?
C13 H13 0.9500 . ?
C14 C15 1.378(5) . ?
C14 H14 0.9500 . ?
C15 C16 1.368(5) . ?
C15 H15 0.9500 . ?
C16 C17 1.393(4) . ?
C16 H16 0.9500 . ?
C17 H17 0.9500 . ?
C18 C21 1.513(5) . ?
C18 C20 1.523(5) . ?
C18 C19 1.540(5) . ?
C19 H19A 0.9800 . ?
C19 H19B 0.9800 . ?
C19 H19C 0.9800 . ?
C20 H20A 0.9800 . ?
C20 H20B 0.9800 . ?
C20 H20C 0.9800 . ?
C21 H21A 0.9800 . ?
C21 H21B 0.9800 . ?
C21 H21C 0.9800 . ?
C22 C23 1.502(5) . ?
C22 H22A 0.9900 . ?
C22 H22B 0.9900 . ?
C23 H23A 0.9800 . ?
C23 H23B 0.9800 . ?
C23 H23C 0.9800 . ?
